data_1001403
loop_
_publ_author_name
'Rouillon, T'
'Retoux, R'
'Groult, D'
'Michel, C'
'Hervieu, M'
'Provost, J'
'Raveau, B'

_publ_section_title
;
Pb Ba Y Sr Cu~3~ O~8~: A New Member of the Intergrowth Family (A Cu O~3-
x~)~m~ (A' O)~n~
;
_journal_coden_ASTM JSSCBI
_journal_name_full 'Journal of Solid State Chemistry'
_journal_page_first 322
_journal_page_last 325
_journal_paper_doi 10.1016/0022-4596(89)90116-3
_journal_volume 78
_journal_year 1989
_chemical_formula_structural 'Pb0.92 Ba0.92 Y1.15 Sr1.15 Cu3 O8'
_chemical_formula_sum 'Ba0.92 Cu3 O8 Pb0.92 Sr1.15 Y1.15'
_chemical_name_systematic
;
Lead barium yttrium strontium copper oxide (.92/.92.1.15/1.15/3/8)
;
_space_group_IT_number 139
_symmetry_cell_setting tetragonal
_symmetry_Int_Tables_number 139
_symmetry_space_group_name_Hall '-I 4 2'
_symmetry_space_group_name_H-M 'I 4/m m m'
_cell_angle_alpha 90
_cell_angle_beta 90
_cell_angle_gamma 90
_cell_formula_units_Z 2
_cell_length_a 3.842(1)
_cell_length_b 3.842(1)
_cell_length_c 27.66(1)
_cell_volume 408.3
_refine_ls_R_factor_all 0.07
_cod_original_formula_sum 'Ba.92 Cu3 O8 Pb.92 Sr1.15 Y1.15'
_cod_database_code 1001403

loop_
_symmetry_equiv_pos_as_xyz
x,y,z
-x,-y,z
-x,y,z
x,-y,z
-y,x,z
y,-x,z
y,x,z
-y,-x,z
-x,-y,-z
x,y,-z
x,-y,-z
-x,y,-z
y,-x,-z
-y,x,-z
-y,-x,-z
y,x,-z
1/2+x,1/2+y,1/2+z
1/2-x,1/2-y,1/2+z
1/2-x,1/2+y,1/2+z
1/2+x,1/2-y,1/2+z
1/2-y,1/2+x,1/2+z
1/2+y,1/2-x,1/2+z
1/2+y,1/2+x,1/2+z
1/2-y,1/2-x,1/2+z
1/2-x,1/2-y,1/2-z
1/2+x,1/2+y,1/2-z
1/2+x,1/2-y,1/2-z
1/2-x,1/2+y,1/2-z
1/2+y,1/2-x,1/2-z
1/2-y,1/2+x,1/2-z
1/2-y,1/2-x,1/2-z
1/2+y,1/2+x,1/2-z

loop_
_atom_site_label
_atom_site_type_symbol
_atom_site_symmetry_multiplicity
_atom_site_Wyckoff_symbol
_atom_site_fract_x
_atom_site_fract_y
_atom_site_fract_z
_atom_site_occupancy
_atom_site_attached_hydrogens
_atom_site_calc_flag
Pb1 Pb2+ 4 e 0. 0. 0.290(1) 0.46 0 d
Ba1 Ba2+ 4 e 0. 0. 0.290(1) 0.46 0 d
Y1 Y3+ 4 e 0. 0. 0.437(1) 0.575 0 d
Sr1 Sr2+ 4 e 0. 0. 0.437(1) 0.575 0 d
Cu1 Cu2+ 4 e 0. 0. 0.122(1) 1. 0 d
Cu2 Cu2+ 2 a 0. 0. 0. 1. 0 d
O1 O2- 4 c 0. 0.5 0. 1. 0 d
O2 O2- 4 e 0. 0. 0.2 1. 0 d
O3 O2- 8 g 0. 0.5 0.118 1. 0 d

loop_
_atom_type_symbol
_atom_type_oxidation_number
Pb2+ 2.000
Ba2+ 2.000
Y3+ 3.000
Sr2+ 2.000
Cu2+ 2.190
O2- -2.000
